data_2214984
loop_
_publ_author_name
'Boyle, Grant A.'
'Govender, Thavendran'
'Kruger, Hendrik G.'
'Maguire, Glenn E. M.'

_publ_section_title (1<i>R</i>,4<i>S</i>)-({-})-3,3-Ethylenedioxy-1,7,7-trimethylbicyclo[2.2.1]heptan-2-one
_journal_coeditor_code BI2223
_journal_issue 9
_journal_name_full 'Acta Crystallographica Section E'
_journal_page_first o3765
_journal_page_last o3765
_journal_paper_doi 10.1107/S1600536807038470
_journal_volume 63
_journal_year 2007
_chemical_formula_moiety 'C12 H18 O3'
_chemical_formula_sum 'C12 H18 O3'
_chemical_formula_weight 210.26
_chemical_name_systematic
;
(1<i>R</i>,4<i>S</i>)-(-)-1,7,7-Trimethyl-3,3-ethylenedioxybicyclo-
[2.2.1]heptan-2-one
;
_space_group_IT_number 19
_symmetry_cell_setting orthorhombic
_symmetry_space_group_name_Hall 'P 2ac 2ab'
_symmetry_space_group_name_H-M 'P 21 21 21'
_atom_sites_solution_hydrogens geom
_atom_sites_solution_primary direct
_atom_sites_solution_secondary difmap
_cell_angle_alpha 90.00
_cell_angle_beta 90.00
_cell_angle_gamma 90.00
_cell_formula_units_Z 4
_cell_length_a 7.2169(8)
_cell_length_b 11.8122(14)
_cell_length_c 13.2986(15)
_cell_measurement_reflns_used 1017
_cell_measurement_temperature 223(2)
_cell_measurement_theta_max 28.26
_cell_measurement_theta_min 2.82
_cell_volume 1133.7(2)
_computing_cell_refinement 'SAINT-Plus (Bruker, 1999)'
_computing_data_collection 'SMART (Bruker, 1999)'
_computing_data_reduction SAINT-Plus
_computing_molecular_graphics
;
SHELXTL and Mercury (Bruno <i>et al.</i>, 2002)
;
_computing_publication_material 'WinGX (Farrugia, 1999)'
_computing_structure_refinement SHELXTL
_computing_structure_solution 'SHELXTL (Bruker, 1997)'
_diffrn_ambient_temperature 223(2)
_diffrn_measured_fraction_theta_full 1.000
_diffrn_measured_fraction_theta_max 1.000
_diffrn_measurement_device_type 'Bruker SMART 1K CCD'
_diffrn_measurement_method '\f and \w'
_diffrn_radiation_monochromator graphite
_diffrn_radiation_source 'fine-focus sealed tube'
_diffrn_radiation_type MoK\a
_diffrn_radiation_wavelength 0.71073
_diffrn_reflns_av_R_equivalents 0.0394
_diffrn_reflns_av_sigmaI/netI 0.0210
_diffrn_reflns_limit_h_max 9
_diffrn_reflns_limit_h_min -9
_diffrn_reflns_limit_k_max 12
_diffrn_reflns_limit_k_min -15
_diffrn_reflns_limit_l_max 17
_diffrn_reflns_limit_l_min -17
_diffrn_reflns_number 8262
_diffrn_reflns_theta_full 27.99
_diffrn_reflns_theta_max 27.99
_diffrn_reflns_theta_min 2.31
_diffrn_standards_number 0
_exptl_absorpt_coefficient_mu 0.087
_exptl_absorpt_correction_type none
_exptl_crystal_colour colourless
_exptl_crystal_density_diffrn 1.232
_exptl_crystal_density_method 'not measured'
_exptl_crystal_description block
_exptl_crystal_F_000 456
_exptl_crystal_size_max 0.40
_exptl_crystal_size_mid 0.33
_exptl_crystal_size_min 0.32
_refine_diff_density_max 0.201
_refine_diff_density_min -0.181
_refine_ls_abs_structure_details
;
In the absence of significant anomalous scattering effects, Friedel
pairs have been merged as equivalent data.
;
_refine_ls_extinction_method none
_refine_ls_goodness_of_fit_ref 1.042
_refine_ls_hydrogen_treatment constr
_refine_ls_matrix_type full
_refine_ls_number_parameters 139
_refine_ls_number_reflns 1589
_refine_ls_number_restraints 0
_refine_ls_restrained_S_all 1.042
_refine_ls_R_factor_all 0.0425
_refine_ls_R_factor_gt 0.0393
_refine_ls_shift/su_max 0.003
_refine_ls_shift/su_mean 0.001
_refine_ls_structure_factor_coef Fsqd
_refine_ls_weighting_details 'calc w = 1/[\s^2^(Fo^2^)+(0.0680P)^2^+0.1693P] where P=(Fo^2^+2Fc^2^)/3'
_refine_ls_weighting_scheme calc
_refine_ls_wR_factor_gt 0.1087
_refine_ls_wR_factor_ref 0.1121
_reflns_number_gt 1469
_reflns_number_total 1589
_reflns_threshold_expression I>2\s(I)
_cod_data_source_file bi2223.cif
_cod_data_source_block I
_cod_database_code 2214984
_cod_database_fobs_code 2214984

loop_
_symmetry_equiv_pos_as_xyz
'x, y, z'
'-x+1/2, -y, z+1/2'
'-x, y+1/2, -z+1/2'
'x+1/2, -y+1/2, -z'

loop_
_atom_site_type_symbol
_atom_site_label
_atom_site_fract_x
_atom_site_fract_y
_atom_site_fract_z
_atom_site_U_iso_or_equiv
_atom_site_adp_type
_atom_site_calc_flag
_atom_site_refinement_flags
_atom_site_occupancy
C C1 0.8229(2) 0.77338(13) 0.19449(13) 0.0323(3) Uani d . 1
C C2 0.9155(2) 0.76727(14) 0.29698(13) 0.0329(3) Uani d . 1
C C2' 1.2832(3) 0.8104(2) 0.41436(16) 0.0573(6) Uani d . 1
H H2'A 1.4154 0.8226 0.4272 0.069 Uiso calc R 1
H H2'B 1.2461 0.7377 0.4436 0.069 Uiso calc R 1
C C3' 1.1691(4) 0.9056(2) 0.45635(16) 0.0567(6) Uani d . 1
H H3'A 1.1030 0.8809 0.5169 0.068 Uiso calc R 1
H H3'B 1.2484 0.9700 0.4739 0.068 Uiso calc R 1
C C3 1.0655(2) 0.86179(14) 0.29824(13) 0.0333(4) Uani d . 1
C C4 1.0357(3) 0.91661(15) 0.19549(14) 0.0401(4) Uani d . 1
H H4 1.0829 0.9950 0.1899 0.048 Uiso calc R 1
C C5 1.1148(3) 0.83379(19) 0.11663(14) 0.0459(5) Uani d . 1
H H5A 1.2399 0.8091 0.1349 0.055 Uiso calc R 1
H H5B 1.1181 0.8685 0.0497 0.055 Uiso calc R 1
C C6 0.9764(3) 0.73396(16) 0.11993(13) 0.0369(4) Uani d . 1
H H6A 1.0369 0.6649 0.1442 0.044 Uiso calc R 1
H H6B 0.9242 0.7194 0.0531 0.044 Uiso calc R 1
C C7 0.8224(3) 0.90443(15) 0.17886(16) 0.0427(4) Uani d . 1
C C8 0.7617(5) 0.9401(2) 0.0724(2) 0.0728(9) Uani d . 1
H H8A 0.6289 0.9301 0.0656 0.109 Uiso calc R 1
H H8B 0.8250 0.8937 0.0231 0.109 Uiso calc R 1
H H8C 0.7929 1.0191 0.0616 0.109 Uiso calc R 1
C C9 0.7022(3) 0.9669(2) 0.2549(2) 0.0650(7) Uani d . 1
H H9A 0.7214 1.0478 0.2480 0.097 Uiso calc R 1
H H9B 0.7358 0.9434 0.3223 0.097 Uiso calc R 1
H H9C 0.5729 0.9492 0.2427 0.097 Uiso calc R 1
C C10 0.6429(3) 0.7079(2) 0.18675(19) 0.0533(5) Uani d . 1
H H10A 0.6666 0.6282 0.1990 0.080 Uiso calc R 1
H H10B 0.5912 0.7174 0.1200 0.080 Uiso calc R 1
H H10C 0.5559 0.7361 0.2364 0.080 Uiso calc R 1
O O1 0.8851(3) 0.70281(13) 0.36499(10) 0.0561(4) Uani d . 1
O O1' 1.24417(18) 0.81368(14) 0.30867(11) 0.0475(4) Uani d . 1
O O4' 1.0419(2) 0.93654(12) 0.38033(11) 0.0476(4) Uani d . 1

loop_
_atom_site_aniso_label
_atom_site_aniso_U_11
_atom_site_aniso_U_22
_atom_site_aniso_U_33
_atom_site_aniso_U_12
_atom_site_aniso_U_13
_atom_site_aniso_U_23
C1 0.0302(7) 0.0312(7) 0.0356(8) -0.0006(6) -0.0002(7) -0.0049(7)
C2 0.0372(8) 0.0313(7) 0.0301(7) 0.0029(6) 0.0059(7) -0.0033(6)
C2' 0.0568(12) 0.0747(15) 0.0403(10) 0.0140(12) -0.0162(10) -0.0062(10)
C3' 0.0703(15) 0.0578(12) 0.0421(10) 0.0059(12) -0.0205(11) -0.0124(9)
C3 0.0336(8) 0.0341(8) 0.0322(8) 0.0018(6) -0.0031(7) -0.0029(7)
C4 0.0474(10) 0.0336(8) 0.0393(9) -0.0089(8) -0.0073(8) 0.0063(8)
C5 0.0470(10) 0.0597(11) 0.0308(8) -0.0130(10) 0.0050(8) 0.0043(8)
C6 0.0399(8) 0.0416(9) 0.0291(7) -0.0003(7) 0.0033(7) -0.0038(7)
C7 0.0473(10) 0.0319(8) 0.0490(10) 0.0069(8) -0.0173(9) -0.0017(8)
C8 0.098(2) 0.0494(12) 0.0709(16) 0.0102(14) -0.0461(16) 0.0083(12)
C9 0.0532(13) 0.0539(12) 0.0878(18) 0.0232(11) -0.0220(13) -0.0287(13)
C10 0.0382(9) 0.0609(12) 0.0607(13) -0.0116(9) 0.0042(10) -0.0184(11)
O1 0.0811(11) 0.0519(8) 0.0352(7) -0.0124(8) 0.0127(7) 0.0070(6)
O1' 0.0347(6) 0.0703(10) 0.0375(7) 0.0123(7) -0.0063(6) -0.0071(7)
O4' 0.0559(8) 0.0447(7) 0.0421(7) 0.0105(6) -0.0136(7) -0.0155(6)

loop_
_atom_type_symbol
_atom_type_description
_atom_type_scat_dispersion_real
_atom_type_scat_dispersion_imag
_atom_type_scat_source
C C 0.0033 0.0000 'International Tables Vol C Tables 4.2.6.8 and 6.1.1.4'
H H 0.0000 0.0000 'International Tables Vol C Tables 4.2.6.8 and 6.1.1.4'
O O 0.0106 0.0000 'International Tables Vol C Tables 4.2.6.8 and 6.1.1.4'

loop_
_geom_angle_atom_site_label_1
_geom_angle_atom_site_label_2
_geom_angle_atom_site_label_3
_geom_angle
C10 C1 C2 114.44(16)
C10 C1 C6 114.42(15)
C2 C1 C6 104.10(13)
C10 C1 C7 119.68(16)
C2 C1 C7 99.64(13)
C6 C1 C7 102.31(15)
O1 C2 C1 128.63(17)
O1 C2 C3 125.01(17)
C1 C2 C3 106.36(14)
O1' C2' C3' 103.67(18)
O1' C2' H2'A 111.0
C3' C2' H2'A 111.0
O1' C2' H2'B 111.0
C3' C2' H2'B 111.0
H2'A C2' H2'B 109.0
O4' C3' C2' 106.49(16)
O4' C3' H3'A 110.4
C2' C3' H3'A 110.4
O4' C3' H3'B 110.4
C2' C3' H3'B 110.4
H3'A C3' H3'B 108.6
O4' C3 O1' 106.51(14)
O4' C3 C4 114.15(14)
O1' C3 C4 112.71(16)
O4' C3 C2 111.90(15)
O1' C3 C2 110.28(14)
C4 C3 C2 101.35(14)
C3 C4 C5 106.68(15)
C3 C4 C7 103.09(16)
C5 C4 C7 102.12(15)
C3 C4 H4 114.5
C5 C4 H4 114.5
C7 C4 H4 114.5
C4 C5 C6 103.02(15)
C4 C5 H5A 111.2
C6 C5 H5A 111.2
C4 C5 H5B 111.2
C6 C5 H5B 111.2
H5A C5 H5B 109.1
C5 C6 C1 104.45(14)
C5 C6 H6A 110.9
C1 C6 H6A 110.9
C5 C6 H6B 110.9
C1 C6 H6B 110.9
H6A C6 H6B 108.9
C9 C7 C8 108.39(19)
C9 C7 C4 115.01(17)
C8 C7 C4 112.7(2)
C9 C7 C1 113.15(19)
C8 C7 C1 113.22(17)
C4 C7 C1 94.02(14)
C7 C8 H8A 109.5
C7 C8 H8B 109.5
H8A C8 H8B 109.5
C7 C8 H8C 109.5
H8A C8 H8C 109.5
H8B C8 H8C 109.5
C7 C9 H9A 109.5
C7 C9 H9B 109.5
H9A C9 H9B 109.5
C7 C9 H9C 109.5
H9A C9 H9C 109.5
H9B C9 H9C 109.5
C1 C10 H10A 109.5
C1 C10 H10B 109.5
H10A C10 H10B 109.5
C1 C10 H10C 109.5
H10A C10 H10C 109.5
H10B C10 H10C 109.5
C3 O1' C2' 106.62(15)
C3' O4' C3 108.23(15)

loop_
_geom_bond_atom_site_label_1
_geom_bond_atom_site_label_2
_geom_bond_distance
_geom_bond_publ_flag
C1 C10 1.515(2) yes
C1 C2 1.520(2) yes
C1 C6 1.558(2) yes
C1 C7 1.562(2) yes
C2 O1 1.202(2) ?
C2 C3 1.555(2) yes
C2' O1' 1.434(3) ?
C2' C3' 1.502(3) yes
C2' H2'A 0.980 ?
C2' H2'B 0.980 ?
C3' O4' 1.413(3) ?
C3' H3'A 0.980 ?
C3' H3'B 0.980 ?
C3 O4' 1.414(2) ?
C3 O1' 1.416(2) ?
C3 C4 1.527(3) yes
C4 C5 1.544(3) yes
C4 C7 1.562(3) yes
C4 H4 0.990 ?
C5 C6 1.546(3) yes
C5 H5A 0.980 ?
C5 H5B 0.980 ?
C6 H6A 0.980 ?
C6 H6B 0.980 ?
C7 C9 1.522(3) yes
C7 C8 1.540(3) yes
C8 H8A 0.970 ?
C8 H8B 0.970 ?
C8 H8C 0.970 ?
C9 H9A 0.970 ?
C9 H9B 0.970 ?
C9 H9C 0.970 ?
C10 H10A 0.970 ?
C10 H10B 0.970 ?
C10 H10C 0.970 ?

loop_
_geom_torsion_atom_site_label_1
_geom_torsion_atom_site_label_2
_geom_torsion_atom_site_label_3
_geom_torsion_atom_site_label_4
_geom_torsion
C10 C1 C2 O1 15.0(3)
C6 C1 C2 O1 -110.6(2)
C7 C1 C2 O1 144.0(2)
C10 C1 C2 C3 -165.94(15)
C6 C1 C2 C3 68.44(16)
C7 C1 C2 C3 -36.97(17)
O1' C2' C3' O4' 14.3(3)
O1 C2 C3 O4' -56.3(2)
C1 C2 C3 O4' 124.53(15)
O1 C2 C3 O1' 62.0(2)
C1 C2 C3 O1' -117.10(15)
O1 C2 C3 C4 -178.37(18)
C1 C2 C3 C4 2.50(17)
O4' C3 C4 C5 165.71(15)
O1' C3 C4 C5 44.03(19)
C2 C3 C4 C5 -73.83(17)
O4' C3 C4 C7 -87.15(18)
O1' C3 C4 C7 151.17(15)
C2 C3 C4 C7 33.31(17)
C3 C4 C5 C6 69.78(18)
C7 C4 C5 C6 -38.04(19)
C4 C5 C6 C1 4.21(19)
C10 C1 C6 C5 161.92(17)
C2 C1 C6 C5 -72.45(17)
C7 C1 C6 C5 30.94(18)
C3 C4 C7 C9 62.7(2)
C5 C4 C7 C9 173.32(18)
C3 C4 C7 C8 -172.37(16)
C5 C4 C7 C8 -61.8(2)
C3 C4 C7 C1 -55.13(17)
C5 C4 C7 C1 55.44(17)
C10 C1 C7 C9 60.8(2)
C2 C1 C7 C9 -64.69(19)
C6 C1 C7 C9 -171.54(15)
C10 C1 C7 C8 -63.1(3)
C2 C1 C7 C8 171.5(2)
C6 C1 C7 C8 64.6(2)
C10 C1 C7 C4 -179.83(17)
C2 C1 C7 C4 54.72(16)
C6 C1 C7 C4 -52.14(16)
O4' C3 O1' C2' 29.8(2)
C4 C3 O1' C2' 155.70(17)
C2 C3 O1' C2' -91.8(2)
C3' C2' O1' C3 -26.8(2)
C2' C3' O4' C3 3.4(3)
O1' C3 O4' C3' -20.3(2)
C4 C3 O4' C3' -145.36(18)
C2 C3 O4' C3' 100.3(2)

loop_
_cod_related_entry_id
_cod_related_entry_database
_cod_related_entry_code
1 ChemSpider 9427833
